data_4024688
loop_
_publ_author_name
'Meryem Benohoud'
'Lo\"ic Leman'
'Silvia H. Cardoso'
'Pascal Retailleau'
'Philippe Dauban'
'Josiane Thierry'
'Robert H. Dodd'

_publ_contact_author_address
;Institut de Chimie des Substances Naturelles, UPR 2301,
Centre National de la Recherche Scientifique,
 b\^at. 27, 1 av. de la Terrasse, F-91198 Gif-sur-Yvette, France

;
_publ_contact_author_email dodd@icsn.cnrs-gif.fr
_publ_contact_author_fax '33 1 69077247'
_publ_contact_author_name 'DODD, Robert H.'
_publ_contact_author_phone '33 1 69824594'
_publ_section_title
;
Total Synthesis and Absolute Configuration of the Natural Amino Acid
Tetrahydrolathyrine
;
_journal_name_full 'Journal of Organic Chemistry'
_journal_page_first 5331
_journal_page_last 5336
_journal_paper_doi 10.1021/jo900800x
_journal_volume 74
_journal_year 2009
_chemical_absolute_configuration syn
_chemical_formula_moiety 'C16 H20 N4 O4'
_chemical_formula_sum 'C16 H20 N4 O4'
_chemical_formula_weight 332.36
_chemical_name_systematic
; 
 benzyl (S)-6-(((S)-2-oxooxazolidin-4-yl)methyl)-1,4,5,6-
 tetrahydropyrimidin-2-ylcarbamate 
;
_space_group_IT_number 4
_symmetry_cell_setting monoclinic
_symmetry_space_group_name_Hall 'P 2yb'
_symmetry_space_group_name_H-M 'P 1 21 1'
_atom_sites_solution_hydrogens geom
_atom_sites_solution_primary direct
_atom_sites_solution_secondary difmap
_audit_creation_date 18-02-09
_audit_creation_method SHELXL-97
_cell_angle_alpha 90.00
_cell_angle_beta 94.828(5)
_cell_angle_gamma 90.00
_cell_formula_units_Z 4
_cell_length_a 5.886(2)
_cell_length_b 12.116(5)
_cell_length_c 23.233(5)
_cell_measurement_reflns_used 1315
_cell_measurement_temperature 293(2)
_cell_measurement_theta_max 19.782
_cell_measurement_theta_min 0.998
_cell_volume 1651.0(10)
_computing_cell_refinement 'DENZO (Otwinowski & Minor, 1997); COLLECT (Nonius B.V., 1999)'
_computing_data_collection 'DENZO (Otwinowski & Minor, 1997); COLLECT (Nonius B.V., 1999)'
_computing_data_reduction 'SCALEPACK (Otwinowski & Minor, 1997)'
_computing_molecular_graphics 'PLATON (Spek, 2003)'
_computing_publication_material 'SHELXL97 (Sheldrick, 2008)'
_computing_structure_refinement 'SHELXL97 (Sheldrick, 2008); CRYSTALBUILDER (Welter, 2006)'
_computing_structure_solution 'SHELXS97 (Sheldrick, 2008)'
_diffrn_ambient_temperature 293(2)
_diffrn_measured_fraction_theta_full 0.955
_diffrn_measured_fraction_theta_max 0.955
_diffrn_measurement_device_type 'Nonius kappa-CCD diffractometer'
_diffrn_measurement_method 'phi and omega scans'
_diffrn_radiation_monochromator graphite
_diffrn_radiation_source 'fine-focus sealed tube'
_diffrn_radiation_type MoK\a
_diffrn_radiation_wavelength 0.71069
_diffrn_reflns_av_R_equivalents 0.0428
_diffrn_reflns_av_sigmaI/netI 0.0786
_diffrn_reflns_limit_h_max 5
_diffrn_reflns_limit_h_min -5
_diffrn_reflns_limit_k_max 10
_diffrn_reflns_limit_k_min -11
_diffrn_reflns_limit_l_max 21
_diffrn_reflns_limit_l_min -21
_diffrn_reflns_number 4204
_diffrn_reflns_theta_full 19.76
_diffrn_reflns_theta_max 19.76
_diffrn_reflns_theta_min 2.43
_exptl_absorpt_coefficient_mu 0.098
_exptl_absorpt_correction_T_max 0.997
_exptl_absorpt_correction_T_min 0.929
_exptl_absorpt_correction_type multi-scan
_exptl_absorpt_process_details 'Scalepack (Otwinowski & Minor, 1997)'
_exptl_crystal_colour colourless
_exptl_crystal_density_diffrn 1.337
_exptl_crystal_density_method 'not measured'
_exptl_crystal_description 'flat parallelepiped'
_exptl_crystal_F_000 704
_exptl_crystal_size_max 0.46
_exptl_crystal_size_mid 0.23
_exptl_crystal_size_min 0.05
_refine_diff_density_max 0.174
_refine_diff_density_min -0.156
_refine_diff_density_rms 0.036
_refine_ls_extinction_method none
_refine_ls_goodness_of_fit_ref 1.077
_refine_ls_hydrogen_treatment constr
_refine_ls_matrix_type full
_refine_ls_number_parameters 433
_refine_ls_number_reflns 1515
_refine_ls_number_restraints 19
_refine_ls_restrained_S_all 1.071
_refine_ls_R_factor_all 0.0944
_refine_ls_R_factor_gt 0.0524
_refine_ls_shift/su_max 0.000
_refine_ls_shift/su_mean 0.000
_refine_ls_structure_factor_coef Fsqd
_refine_ls_weighting_details 'calc w=1/[\s^2^(Fo^2^)+(0.0705P)^2^+0.2030P] where P=(Fo^2^+2Fc^2^)/3'
_refine_ls_weighting_scheme calc
_refine_ls_wR_factor_gt 0.1161
_refine_ls_wR_factor_ref 0.1406
_reflns_number_gt 1011
_reflns_number_total 1515
_reflns_threshold_expression >2sigma(I)
_cod_data_source_file jo900800x_si_002.cif
_cod_data_source_block mb210-b
_cod_original_sg_symbol_H-M P21
_cod_database_code 4024688

loop_
_symmetry_equiv_pos_as_xyz
'x, y, z'
'-x, y+1/2, -z'

loop_
_atom_site_label
_atom_site_type_symbol
_atom_site_fract_x
_atom_site_fract_y
_atom_site_fract_z
_atom_site_U_iso_or_equiv
_atom_site_adp_type
_atom_site_occupancy
_atom_site_symmetry_multiplicity
_atom_site_calc_flag
_atom_site_refinement_flags
_atom_site_disorder_assembly
_atom_site_disorder_group
O1A O 0.3739(13) 0.4712(7) 0.2384(3) 0.065(2) Uani 1 1 d . . .
O2A O 0.6226(13) 0.5120(8) 0.3148(4) 0.074(3) Uani 1 1 d . . .
N1A N 0.5801(15) 0.3338(11) 0.2773(4) 0.059(3) Uani 1 1 d . . .
H1A H 0.5060 0.2951 0.2510 0.071 Uiso 1 1 calc R . .
N2A N 0.7422(17) 0.1759(11) 0.3111(4) 0.084(4) Uani 1 1 d . . .
N3A N 0.8622(15) 0.3378(9) 0.3543(4) 0.076(3) Uani 1 1 d . . .
H31 H 0.8479 0.4084 0.3558 0.091 Uiso 1 1 calc R . .
C14A C 1.228(2) 0.4668(12) 0.4274(5) 0.076(4) Uani 1 1 d . . .
H14A H 1.1072 0.5077 0.4049 0.091 Uiso 1 1 calc R . .
C15A C 1.195(2) 0.4705(15) 0.4914(6) 0.110(6) Uani 1 1 d . . .
H15A H 1.0429 0.4957 0.4977 0.132 Uiso 1 1 calc R . .
H15B H 1.2182 0.3980 0.5086 0.132 Uiso 1 1 calc R . .
O3A O 1.3655(18) 0.5478(11) 0.5162(4) 0.119(4) Uani 1 1 d . . .
N4A N 1.4422(18) 0.5244(11) 0.4290(5) 0.089(3) Uani 1 1 d . . .
H41 H 1.5211 0.5250 0.3995 0.107 Uiso 1 1 calc R . .
C16A C 1.514(3) 0.5765(16) 0.4774(6) 0.089(5) Uani 1 1 d . . .
O4A O 1.6757(17) 0.6323(10) 0.4877(4) 0.120(4) Uani 1 1 d . . .
C1A C 0.309(2) 0.5863(12) 0.2384(6) 0.087(4) Uani 1 1 d . . .
H1A1 H 0.4397 0.6329 0.2338 0.105 Uiso 1 1 calc R . .
H1A2 H 0.2466 0.6052 0.2745 0.105 Uiso 1 1 calc R . .
C2A C 0.1324(19) 0.6020(11) 0.1890(6) 0.059(3) Uani 1 1 d . . .
C3A C 0.158(2) 0.6745(11) 0.1446(7) 0.074(4) Uani 1 1 d . . .
H3A H 0.2908 0.7163 0.1444 0.088 Uiso 1 1 calc R . .
C4A C -0.013(3) 0.6854(13) 0.1001(6) 0.087(5) Uani 1 1 d . . .
H4A H 0.0075 0.7336 0.0698 0.104 Uiso 1 1 calc R . .
C5A C -0.211(2) 0.6269(15) 0.0999(6) 0.091(5) Uani 1 1 d . . .
H5A H -0.3271 0.6367 0.0706 0.109 Uiso 1 1 calc R . .
C6A C -0.236(2) 0.5536(14) 0.1438(7) 0.087(4) Uani 1 1 d . . .
H6A H -0.3678 0.5111 0.1436 0.104 Uiso 1 1 calc R . .
C7A C -0.069(2) 0.5425(12) 0.1879(5) 0.073(4) Uani 1 1 d . . .
H7A H -0.0910 0.4939 0.2179 0.088 Uiso 1 1 calc R . .
C8A C 0.539(2) 0.4421(16) 0.2802(6) 0.062(4) Uani 1 1 d . . .
C9A C 0.7320(19) 0.2846(15) 0.3140(5) 0.060(4) Uani 1 1 d . . .
C10A C 0.886(3) 0.1072(15) 0.3535(6) 0.122(6) Uani 1 1 d . . .
H10A H 0.7983 0.0867 0.3854 0.146 Uiso 1 1 calc R . .
H10B H 0.9327 0.0402 0.3350 0.146 Uiso 1 1 calc R . .
C11A C 1.083(2) 0.1700(14) 0.3745(7) 0.108(5) Uani 1 1 d . . .
H11A H 1.1827 0.1774 0.3436 0.129 Uiso 1 1 calc R . .
H11B H 1.1652 0.1289 0.4055 0.129 Uiso 1 1 calc R . .
C12A C 1.031(2) 0.2852(13) 0.3969(6) 0.080(4) Uani 1 1 d . . .
H12A H 0.9653 0.2787 0.4342 0.097 Uiso 1 1 calc R . .
C13A C 1.249(2) 0.3506(13) 0.4047(5) 0.087(4) Uani 1 1 d . . .
H13A H 1.3137 0.3544 0.3677 0.104 Uiso 1 1 calc R . .
H13B H 1.3559 0.3105 0.4310 0.104 Uiso 1 1 calc R . .
O1B O 0.7540(14) -0.0614(8) 0.2494(4) 0.084(3) Uani 1 1 d U . .
O2B O 0.5355(13) -0.1050(8) 0.1693(4) 0.079(3) Uani 1 1 d . . .
O3B O -0.4171(16) -0.1229(9) -0.0456(4) 0.099(3) Uani 1 1 d . . .
O4B O -0.6319(16) -0.2120(9) 0.0132(4) 0.095(3) Uani 1 1 d . . .
N1B N 0.5035(17) 0.0606(10) 0.2151(3) 0.062(3) Uani 1 1 d . . .
H1B H 0.5689 0.1020 0.2417 0.075 Uiso 1 1 calc R . .
N2B N 0.2640(16) 0.2039(9) 0.1929(4) 0.071(3) Uani 1 1 d U . .
N3B N 0.2005(15) 0.0376(9) 0.1449(4) 0.067(3) Uani 1 1 d . . .
H32 H 0.2464 -0.0288 0.1397 0.080 Uiso 1 1 calc R . .
N4B N -0.3893(17) -0.0742(10) 0.0442(4) 0.082(4) Uani 1 1 d . . .
H42 H -0.4053 -0.0778 0.0806 0.098 Uiso 1 1 calc R . .
C1B C 0.854(2) -0.1669(13) 0.2484(6) 0.111(5) Uani 1 1 d U . .
H1B1 H 0.9447 -0.1737 0.2156 0.133 Uiso 1 1 calc R . .
H1B2 H 0.7372 -0.2236 0.2455 0.133 Uiso 1 1 calc R . .
C2B C 0.999(2) -0.1781(11) 0.3029(5) 0.072(3) Uani 1 1 d U . .
C3B C 1.206(2) -0.1299(14) 0.3122(6) 0.093(4) Uani 1 1 d U . .
H3B H 1.2647 -0.0919 0.2820 0.112 Uiso 1 1 calc R . .
C4B C 1.334(2) -0.1348(16) 0.3644(8) 0.117(6) Uani 1 1 d U . .
H4B H 1.4754 -0.1008 0.3694 0.141 Uiso 1 1 calc R . .
C5B C 1.249(4) -0.1900(17) 0.4083(8) 0.132(7) Uani 1 1 d U . .
H5B H 1.3315 -0.1920 0.4442 0.159 Uiso 1 1 calc R . .
C6B C 1.046(3) -0.2423(16) 0.4007(8) 0.119(6) Uani 1 1 d U . .
H6B H 0.9883 -0.2807 0.4309 0.143 Uiso 1 1 calc R . .
C7B C 0.924(2) -0.2377(12) 0.3470(7) 0.089(4) Uani 1 1 d U . .
H7B H 0.7883 -0.2766 0.3410 0.107 Uiso 1 1 calc R . .
C8B C 0.591(2) -0.0416(14) 0.2076(6) 0.066(4) Uani 1 1 d . . .
C9B C 0.3214(19) 0.1006(12) 0.1836(5) 0.059(3) Uani 1 1 d U . .
C10B C 0.059(2) 0.2522(12) 0.1626(5) 0.087(4) Uani 1 1 d . . .
H10C H 0.0823 0.3307 0.1572 0.104 Uiso 1 1 calc R . .
H10D H -0.0694 0.2426 0.1855 0.104 Uiso 1 1 calc R . .
C11B C 0.010(2) 0.1973(13) 0.1047(5) 0.084(4) Uani 1 1 d . . .
H11C H -0.1324 0.2254 0.0864 0.101 Uiso 1 1 calc R . .
H11D H 0.1302 0.2151 0.0801 0.101 Uiso 1 1 calc R . .
C12B C -0.0058(19) 0.0754(13) 0.1108(5) 0.069(4) Uani 1 1 d . . .
H12B H -0.1410 0.0561 0.1306 0.083 Uiso 1 1 calc R . .
C13B C -0.0107(17) 0.0141(11) 0.0527(4) 0.068(3) Uani 1 1 d . . .
H13C H 0.0936 0.0505 0.0286 0.081 Uiso 1 1 calc R . .
H13D H 0.0446 -0.0605 0.0597 0.081 Uiso 1 1 calc R . .
C14B C -0.2426(18) 0.0083(12) 0.0198(6) 0.076(4) Uani 1 1 d . . .
H14B H -0.3160 0.0809 0.0176 0.091 Uiso 1 1 calc R . .
C15B C -0.238(2) -0.0427(13) -0.0401(5) 0.094(5) Uani 1 1 d . . .
H15C H -0.2623 0.0135 -0.0697 0.112 Uiso 1 1 calc R . .
H15D H -0.0916 -0.0777 -0.0441 0.112 Uiso 1 1 calc R . .
C16B C -0.493(2) -0.1412(15) 0.0074(6) 0.075(4) Uani 1 1 d . . .

loop_
_atom_site_aniso_label
_atom_site_aniso_U_11
_atom_site_aniso_U_22
_atom_site_aniso_U_33
_atom_site_aniso_U_23
_atom_site_aniso_U_13
_atom_site_aniso_U_12
O1A 0.076(5) 0.046(7) 0.071(5) -0.013(4) -0.001(5) 0.010(5)
O2A 0.081(5) 0.068(7) 0.069(6) -0.017(6) -0.011(5) 0.002(5)
N1A 0.061(6) 0.058(10) 0.053(7) -0.023(6) -0.020(5) -0.002(6)
N2A 0.109(9) 0.054(10) 0.081(8) -0.026(7) -0.034(6) 0.023(7)
N3A 0.072(6) 0.076(9) 0.078(7) -0.022(7) -0.006(6) 0.018(6)
C14A 0.088(10) 0.068(12) 0.069(10) -0.026(8) -0.015(7) 0.004(9)
C15A 0.085(9) 0.156(18) 0.087(11) -0.012(11) 0.004(8) -0.024(11)
O3A 0.116(7) 0.172(13) 0.070(7) -0.045(7) 0.013(7) -0.043(8)
N4A 0.087(8) 0.102(10) 0.078(8) -0.021(8) 0.007(6) -0.032(7)
C16A 0.076(9) 0.124(16) 0.066(10) -0.018(11) 0.000(10) 0.009(10)
O4A 0.101(6) 0.140(11) 0.115(8) -0.019(7) -0.018(6) -0.046(7)
C1A 0.102(10) 0.068(13) 0.088(10) -0.029(9) -0.011(8) 0.011(9)
C2A 0.057(8) 0.047(10) 0.073(9) -0.023(8) 0.006(7) 0.011(7)
C3A 0.085(10) 0.040(9) 0.101(11) 0.007(9) 0.036(9) 0.001(8)
C4A 0.101(10) 0.080(13) 0.081(10) 0.028(9) 0.015(9) 0.042(10)
C5A 0.065(10) 0.107(15) 0.099(12) 0.012(11) 0.004(8) 0.026(9)
C6A 0.066(9) 0.091(13) 0.105(11) 0.006(11) 0.016(9) 0.002(8)
C7A 0.068(8) 0.083(12) 0.067(9) -0.007(8) 0.002(7) 0.013(9)
C8A 0.058(8) 0.073(15) 0.056(10) 0.004(9) 0.012(8) -0.001(9)
C9A 0.053(7) 0.084(14) 0.038(7) -0.016(9) -0.019(6) 0.006(9)
C10A 0.147(13) 0.104(15) 0.101(12) -0.022(11) -0.065(11) 0.024(13)
C11A 0.110(12) 0.067(13) 0.139(13) 0.005(11) -0.031(10) 0.009(10)
C12A 0.078(9) 0.091(14) 0.067(8) -0.008(9) -0.023(8) 0.011(9)
C13A 0.083(9) 0.091(13) 0.084(9) -0.008(9) -0.011(7) 0.003(9)
O1B 0.095(5) 0.067(6) 0.083(6) -0.027(5) -0.035(5) 0.035(5)
O2B 0.102(6) 0.064(7) 0.070(6) -0.027(6) -0.010(5) 0.007(5)
O3B 0.109(7) 0.104(9) 0.081(7) -0.016(6) -0.001(6) -0.045(7)
O4B 0.088(7) 0.099(9) 0.097(7) 0.008(6) 0.005(5) -0.031(7)
N1B 0.078(6) 0.056(9) 0.048(6) -0.017(6) -0.023(5) -0.005(6)
N2B 0.073(6) 0.059(8) 0.077(7) -0.007(7) -0.020(6) 0.013(7)
N3B 0.078(6) 0.049(8) 0.070(7) -0.012(6) -0.018(6) -0.005(6)
N4B 0.083(7) 0.108(11) 0.054(7) -0.012(7) -0.001(6) -0.034(7)
C1B 0.133(11) 0.071(10) 0.119(10) -0.019(9) -0.043(8) 0.052(9)
C2B 0.083(8) 0.053(10) 0.077(7) -0.006(7) -0.004(6) 0.022(7)
C3B 0.074(7) 0.103(13) 0.104(9) 0.010(9) 0.016(6) 0.018(8)
C4B 0.075(9) 0.097(15) 0.171(14) 0.001(12) -0.039(9) 0.018(9)
C5B 0.168(16) 0.102(18) 0.115(12) 0.009(10) -0.063(12) 0.036(11)
C6B 0.156(14) 0.101(16) 0.102(10) 0.017(12) 0.022(9) 0.028(11)
C7B 0.082(8) 0.050(10) 0.135(11) 0.011(9) 0.004(7) 0.008(7)
C8B 0.089(9) 0.048(12) 0.063(11) -0.003(9) 0.018(9) 0.006(9)
C9B 0.065(8) 0.067(10) 0.042(7) 0.003(8) -0.005(7) -0.002(8)
C10B 0.112(10) 0.061(11) 0.081(9) -0.025(9) -0.029(8) 0.020(9)
C11B 0.079(8) 0.074(14) 0.091(10) 0.006(9) -0.044(7) 0.000(9)
C12B 0.073(8) 0.064(12) 0.068(8) -0.002(8) -0.015(7) -0.003(8)
C13B 0.065(7) 0.064(10) 0.072(8) 0.003(8) -0.009(6) -0.003(7)
C14B 0.066(8) 0.055(10) 0.103(11) -0.004(9) -0.019(8) -0.009(7)
C15B 0.114(11) 0.094(13) 0.069(10) 0.007(9) -0.020(8) -0.019(11)
C16B 0.065(9) 0.103(15) 0.058(10) 0.001(11) 0.003(8) -0.001(9)

loop_
_atom_type_symbol
_atom_type_description
_atom_type_scat_dispersion_real
_atom_type_scat_dispersion_imag
_atom_type_scat_source
C C 0.0033 0.0016 'International Tables Vol C Tables 4.2.6.8 and 6.1.1.4'
H H 0.0000 0.0000 'International Tables Vol C Tables 4.2.6.8 and 6.1.1.4'
N N 0.0061 0.0033 'International Tables Vol C Tables 4.2.6.8 and 6.1.1.4'
O O 0.0106 0.0060 'International Tables Vol C Tables 4.2.6.8 and 6.1.1.4'

loop_
_geom_angle_atom_site_label_1
_geom_angle_atom_site_label_2
_geom_angle_atom_site_label_3
_geom_angle
_geom_angle_site_symmetry_1
_geom_angle_site_symmetry_3
_geom_angle_publ_flag
C8A O1A C1A 115.1(12) . . ?
C9A N1A C8A 121.6(12) . . ?
C9A N1A H1A 119.2 . . ?
C8A N1A H1A 119.2 . . ?
C9A N2A C10A 123.2(12) . . ?
C9A N3A C12A 125.2(12) . . ?
C9A N3A H31 117.4 . . ?
C12A N3A H31 117.4 . . ?
N4A C14A C13A 111.3(11) . . ?
N4A C14A C15A 98.2(10) . . ?
C13A C14A C15A 113.0(13) . . ?
N4A C14A H14A 111.2 . . ?
C13A C14A H14A 111.2 . . ?
C15A C14A H14A 111.2 . . ?
O3A C15A C14A 105.6(11) . . ?
O3A C15A H15A 110.6 . . ?
C14A C15A H15A 110.6 . . ?
O3A C15A H15B 110.6 . . ?
C14A C15A H15B 110.6 . . ?
H15A C15A H15B 108.8 . . ?
C16A O3A C15A 111.3(11) . . ?
C16A N4A C14A 118.0(12) . . ?
C16A N4A H41 121.0 . . ?
C14A N4A H41 121.0 . . ?
O4A C16A N4A 129.9(15) . . ?
O4A C16A O3A 124.7(15) . . ?
N4A C16A O3A 105.3(14) . . ?
O1A C1A C2A 106.8(10) . . ?
O1A C1A H1A1 110.4 . . ?
C2A C1A H1A1 110.4 . . ?
O1A C1A H1A2 110.4 . . ?
C2A C1A H1A2 110.4 . . ?
H1A1 C1A H1A2 108.6 . . ?
C3A C2A C7A 117.9(12) . . ?
C3A C2A C1A 123.0(13) . . ?
C7A C2A C1A 119.0(14) . . ?
C2A C3A C4A 120.0(12) . . ?
C2A C3A H3A 120.0 . . ?
C4A C3A H3A 120.0 . . ?
C5A C4A C3A 121.3(13) . . ?
C5A C4A H4A 119.4 . . ?
C3A C4A H4A 119.4 . . ?
C4A C5A C6A 118.7(13) . . ?
C4A C5A H5A 120.6 . . ?
C6A C5A H5A 120.6 . . ?
C7A C6A C5A 120.4(13) . . ?
C7A C6A H6A 119.8 . . ?
C5A C6A H6A 119.8 . . ?
C6A C7A C2A 121.6(13) . . ?
C6A C7A H7A 119.2 . . ?
C2A C7A H7A 119.2 . . ?
O2A C8A N1A 129.8(13) . . ?
O2A C8A O1A 120.3(16) . . ?
N1A C8A O1A 109.8(14) . . ?
N2A C9A N1A 116.6(13) . . ?
N2A C9A N3A 119.7(13) . . ?
N1A C9A N3A 123.7(15) . . ?
C11A C10A N2A 108.9(15) . . ?
C11A C10A H10A 109.9 . . ?
N2A C10A H10A 109.9 . . ?
C11A C10A H10B 109.9 . . ?
N2A C10A H10B 109.9 . . ?
H10A C10A H10B 108.3 . . ?
C10A C11A C12A 114.8(13) . . ?
C10A C11A H11A 108.6 . . ?
C12A C11A H11A 108.6 . . ?
C10A C11A H11B 108.6 . . ?
C12A C11A H11B 108.6 . . ?
H11A C11A H11B 107.6 . . ?
N3A C12A C13A 111.7(12) . . ?
N3A C12A C11A 107.9(11) . . ?
C13A C12A C11A 109.1(11) . . ?
N3A C12A H12A 109.4 . . ?
C13A C12A H12A 109.4 . . ?
C11A C12A H12A 109.4 . . ?
C12A C13A C14A 115.9(11) . . ?
C12A C13A H13A 108.3 . . ?
C14A C13A H13A 108.3 . . ?
C12A C13A H13B 108.3 . . ?
C14A C13A H13B 108.3 . . ?
H13A C13A H13B 107.4 . . ?
C8B O1B C1B 115.3(11) . . ?
C16B O3B C15B 109.1(11) . . ?
C9B N1B C8B 123.7(12) . . ?
C9B N1B H1B 118.2 . . ?
C8B N1B H1B 118.2 . . ?
C9B N2B C10B 120.8(11) . . ?
C9B N3B C12B 123.7(11) . . ?
C9B N3B H32 118.2 . . ?
C12B N3B H32 118.2 . . ?
C16B N4B C14B 115.7(11) . . ?
C16B N4B H42 122.1 . . ?
C14B N4B H42 122.1 . . ?
O1B C1B C2B 106.4(11) . . ?
O1B C1B H1B1 110.5 . . ?
C2B C1B H1B1 110.5 . . ?
O1B C1B H1B2 110.5 . . ?
C2B C1B H1B2 110.5 . . ?
H1B1 C1B H1B2 108.6 . . ?
C3B C2B C7B 117.0(13) . . ?
C3B C2B C1B 123.1(14) . . ?
C7B C2B C1B 119.8(14) . . ?
C2B C3B C4B 122.7(14) . . ?
C2B C3B H3B 118.7 . . ?
C4B C3B H3B 118.7 . . ?
C5B C4B C3B 118.7(16) . . ?
C5B C4B H4B 120.6 . . ?
C3B C4B H4B 120.6 . . ?
C4B C5B C6B 120.8(17) . . ?
C4B C5B H5B 119.6 . . ?
C6B C5B H5B 119.6 . . ?
C5B C6B C7B 118.8(17) . . ?
C5B C6B H6B 120.6 . . ?
C7B C6B H6B 120.6 . . ?
C2B C7B C6B 121.8(14) . . ?
C2B C7B H7B 119.1 . . ?
C6B C7B H7B 119.1 . . ?
O2B C8B O1B 124.2(14) . . ?
O2B C8B N1B 126.7(13) . . ?
O1B C8B N1B 109.2(13) . . ?
N2B C9B N1B 117.3(12) . . ?
N2B C9B N3B 121.5(12) . . ?
N1B C9B N3B 121.2(13) . . ?
N2B C10B C11B 110.0(10) . . ?
N2B C10B H10C 109.7 . . ?
C11B C10B H10C 109.7 . . ?
N2B C10B H10D 109.7 . . ?
C11B C10B H10D 109.7 . . ?
H10C C10B H10D 108.2 . . ?
C12B C11B C10B 111.3(12) . . ?
C12B C11B H11C 109.4 . . ?
C10B C11B H11C 109.4 . . ?
C12B C11B H11D 109.4 . . ?
C10B C11B H11D 109.4 . . ?
H11C C11B H11D 108.0 . . ?
N3B C12B C11B 107.8(10) . . ?
N3B C12B C13B 106.1(10) . . ?
C11B C12B C13B 113.1(12) . . ?
N3B C12B H12B 109.9 . . ?
C11B C12B H12B 109.9 . . ?
C13B C12B H12B 109.9 . . ?
C14B C13B C12B 114.6(10) . . ?
C14B C13B H13C 108.6 . . ?
C12B C13B H13C 108.6 . . ?
C14B C13B H13D 108.6 . . ?
C12B C13B H13D 108.6 . . ?
H13C C13B H13D 107.6 . . ?
N4B C14B C13B 111.9(10) . . ?
N4B C14B C15B 97.7(10) . . ?
C13B C14B C15B 113.3(11) . . ?
N4B C14B H14B 111.1 . . ?
C13B C14B H14B 111.1 . . ?
C15B C14B H14B 111.1 . . ?
O3B C15B C14B 106.6(10) . . ?
O3B C15B H15C 110.4 . . ?
C14B C15B H15C 110.4 . . ?
O3B C15B H15D 110.4 . . ?
C14B C15B H15D 110.4 . . ?
H15C C15B H15D 108.6 . . ?
O4B C16B N4B 131.5(14) . . ?
O4B C16B O3B 119.8(15) . . ?
N4B C16B O3B 108.7(14) . . ?

loop_
_geom_bond_atom_site_label_1
_geom_bond_atom_site_label_2
_geom_bond_distance
_geom_bond_site_symmetry_2
_geom_bond_publ_flag
O1A C8A 1.362(13) . ?
O1A C1A 1.446(15) . ?
O2A C8A 1.241(16) . ?
N1A C9A 1.325(14) . ?
N1A C8A 1.337(16) . ?
N1A H1A 0.8600 . ?
N2A C9A 1.320(16) . ?
N2A C10A 1.495(16) . ?
N3A C9A 1.325(14) . ?
N3A C12A 1.486(15) . ?
N3A H31 0.8600 . ?
C14A N4A 1.440(15) . ?
C14A C13A 1.512(17) . ?
C14A C15A 1.517(16) . ?
C14A H14A 0.9800 . ?
C15A O3A 1.455(16) . ?
C15A H15A 0.9700 . ?
C15A H15B 0.9700 . ?
O3A C16A 1.355(15) . ?
N4A C16A 1.328(15) . ?
N4A H41 0.8600 . ?
C16A O4A 1.174(17) . ?
C1A C2A 1.494(15) . ?
C1A H1A1 0.9700 . ?
C1A H1A2 0.9700 . ?
C2A C3A 1.372(16) . ?
C2A C7A 1.386(15) . ?
C3A C4A 1.390(15) . ?
C3A H3A 0.9300 . ?
C4A C5A 1.364(18) . ?
C4A H4A 0.9300 . ?
C5A C6A 1.370(18) . ?
C5A H5A 0.9300 . ?
C6A C7A 1.365(15) . ?
C6A H6A 0.9300 . ?
C7A H7A 0.9300 . ?
C10A C11A 1.439(18) . ?
C10A H10A 0.9700 . ?
C10A H10B 0.9700 . ?
C11A C12A 1.529(19) . ?
C11A H11A 0.9700 . ?
C11A H11B 0.9700 . ?
C12A C13A 1.505(17) . ?
C12A H12A 0.9800 . ?
C13A H13A 0.9700 . ?
C13A H13B 0.9700 . ?
O1B C8B 1.329(14) . ?
O1B C1B 1.408(16) . ?
O2B C8B 1.200(15) . ?
O3B C16B 1.363(14) . ?
O3B C15B 1.432(14) . ?
O4B C16B 1.200(16) . ?
N1B C9B 1.337(13) . ?
N1B C8B 1.358(16) . ?
N1B H1B 0.8600 . ?
N2B C9B 1.319(16) . ?
N2B C10B 1.465(14) . ?
N3B C9B 1.338(14) . ?
N3B C12B 1.467(13) . ?
N3B H32 0.8600 . ?
N4B C16B 1.293(16) . ?
N4B C14B 1.466(15) . ?
N4B H42 0.8600 . ?
C1B C2B 1.474(15) . ?
C1B H1B1 0.9700 . ?
C1B H1B2 0.9700 . ?
C2B C3B 1.353(17) . ?
C2B C7B 1.356(17) . ?
C3B C4B 1.373(17) . ?
C3B H3B 0.9300 . ?
C4B C5B 1.35(2) . ?
C4B H4B 0.9300 . ?
C5B C6B 1.35(2) . ?
C5B H5B 0.9300 . ?
C6B C7B 1.384(18) . ?
C6B H6B 0.9300 . ?
C7B H7B 0.9300 . ?
C10B C11B 1.507(15) . ?
C10B H10C 0.9700 . ?
C10B H10D 0.9700 . ?
C11B C12B 1.488(18) . ?
C11B H11C 0.9700 . ?
C11B H11D 0.9700 . ?
C12B C13B 1.539(15) . ?
C12B H12B 0.9800 . ?
C13B C14B 1.509(13) . ?
C13B H13C 0.9700 . ?
C13B H13D 0.9700 . ?
C14B C15B 1.525(16) . ?
C14B H14B 0.9800 . ?
C15B H15C 0.9700 . ?
C15B H15D 0.9700 . ?

loop_
_geom_hbond_atom_site_label_D
_geom_hbond_atom_site_label_H
_geom_hbond_atom_site_label_A
_geom_hbond_distance_DH
_geom_hbond_distance_HA
_geom_hbond_distance_DA
_geom_hbond_angle_DHA
_geom_hbond_site_symmetry_A
N1A H1A N2B 0.86 2.18 3.027(13) 169.5 .
N1B H1B N2A 0.86 2.04 2.894(14) 170.4 .
N3A H31 O2A 0.86 2.01 2.659(14) 131.7 .
N3B H32 O2B 0.86 2.01 2.647(13) 130.5 .
N4A H41 O2A 0.86 2.11 2.943(13) 163.2 1_655
N4B H42 O2B 0.86 2.14 3.000(12) 173.3 1_455

loop_
_geom_torsion_atom_site_label_1
_geom_torsion_atom_site_label_2
_geom_torsion_atom_site_label_3
_geom_torsion_atom_site_label_4
_geom_torsion
_geom_torsion_site_symmetry_1
_geom_torsion_site_symmetry_2
_geom_torsion_site_symmetry_3
_geom_torsion_site_symmetry_4
_geom_torsion_publ_flag
N4A C14A C15A O3A 11.7(14) . . . . ?
C13A C14A C15A O3A 129.1(13) . . . . ?
C14A C15A O3A C16A -9.4(16) . . . . ?
C13A C14A N4A C16A -130.8(13) . . . . ?
C15A C14A N4A C16A -12.2(16) . . . . ?
C14A N4A C16A O4A -176.0(16) . . . . ?
C14A N4A C16A O3A 7.1(17) . . . . ?
C15A O3A C16A O4A -175.0(15) . . . . ?
C15A O3A C16A N4A 2.1(16) . . . . ?
C8A O1A C1A C2A 178.4(9) . . . . ?
O1A C1A C2A C3A -120.9(13) . . . . ?
O1A C1A C2A C7A 60.3(13) . . . . ?
C7A C2A C3A C4A -0.9(17) . . . . ?
C1A C2A C3A C4A -179.6(11) . . . . ?
C2A C3A C4A C5A 1(2) . . . . ?
C3A C4A C5A C6A -2(2) . . . . ?
C4A C5A C6A C7A 2(2) . . . . ?
C5A C6A C7A C2A -2(2) . . . . ?
C3A C2A C7A C6A 1.1(18) . . . . ?
C1A C2A C7A C6A 179.9(12) . . . . ?
C9A N1A C8A O2A -1.4(19) . . . . ?
C9A N1A C8A O1A -178.9(9) . . . . ?
C1A O1A C8A O2A 0.1(14) . . . . ?
C1A O1A C8A N1A 177.8(10) . . . . ?
C10A N2A C9A N1A -173.2(10) . . . . ?
C10A N2A C9A N3A 3.6(19) . . . . ?
C8A N1A C9A N2A 173.3(11) . . . . ?
C8A N1A C9A N3A -3.3(17) . . . . ?
C12A N3A C9A N2A 2.2(17) . . . . ?
C12A N3A C9A N1A 178.8(10) . . . . ?
C9A N2A C10A C11A -30.4(19) . . . . ?
N2A C10A C11A C12A 51.2(18) . . . . ?
C9A N3A C12A C13A 138.0(12) . . . . ?
C9A N3A C12A C11A 18.0(16) . . . . ?
C10A C11A C12A N3A -45.7(18) . . . . ?
C10A C11A C12A C13A -167.2(13) . . . . ?
N3A C12A C13A C14A 61.5(14) . . . . ?
C11A C12A C13A C14A -179.3(11) . . . . ?
N4A C14A C13A C12A -175.6(11) . . . . ?
C15A C14A C13A C12A 75.0(15) . . . . ?
C8B O1B C1B C2B -170.6(10) . . . . ?
O1B C1B C2B C3B -77.3(16) . . . . ?
O1B C1B C2B C7B 101.7(16) . . . . ?
C7B C2B C3B C4B -3(2) . . . . ?
C1B C2B C3B C4B 175.6(14) . . . . ?
C2B C3B C4B C5B 0(2) . . . . ?
C3B C4B C5B C6B 2(3) . . . . ?
C4B C5B C6B C7B 0(3) . . . . ?
C3B C2B C7B C6B 5(2) . . . . ?
C1B C2B C7B C6B -174.1(13) . . . . ?
C5B C6B C7B C2B -3(2) . . . . ?
C1B O1B C8B O2B -3.6(18) . . . . ?
C1B O1B C8B N1B 177.5(12) . . . . ?
C9B N1B C8B O2B 8(2) . . . . ?
C9B N1B C8B O1B -173.1(9) . . . . ?
C10B N2B C9B N1B -176.6(10) . . . . ?
C10B N2B C9B N3B 2.4(18) . . . . ?
C8B N1B C9B N2B -175.5(11) . . . . ?
C8B N1B C9B N3B 5.5(17) . . . . ?
C12B N3B C9B N2B -1.5(17) . . . . ?
C12B N3B C9B N1B 177.4(10) . . . . ?
C9B N2B C10B C11B -28.8(17) . . . . ?
N2B C10B C11B C12B 54.3(14) . . . . ?
C9B N3B C12B C11B 27.0(15) . . . . ?
C9B N3B C12B C13B 148.4(11) . . . . ?
C10B C11B C12B N3B -52.2(14) . . . . ?
C10B C11B C12B C13B -169.1(9) . . . . ?
N3B C12B C13B C14B 159.2(10) . . . . ?
C11B C12B C13B C14B -82.9(14) . . . . ?
C16B N4B C14B C13B -132.0(12) . . . . ?
C16B N4B C14B C15B -13.0(14) . . . . ?
C12B C13B C14B N4B -76.5(14) . . . . ?
C12B C13B C14B C15B 174.3(12) . . . . ?
C16B O3B C15B C14B -12.7(14) . . . . ?
N4B C14B C15B O3B 14.4(12) . . . . ?
C13B C14B C15B O3B 132.3(11) . . . . ?
C14B N4B C16B O4B -175.2(14) . . . . ?
C14B N4B C16B O3B 6.2(15) . . . . ?
C15B O3B C16B O4B -174.2(13) . . . . ?
C15B O3B C16B N4B 4.6(14) . . . . ?
